data_4339843
loop_
_publ_author_name
'Yang, Guo-Dong'
'Dai, Jing-Cao'
'Lian, Yun-Xia'
'Wu, Wen-Shi'
'Lin, Jian-Ming'
'Hu, Sheng-Min'
'Sheng, Tian-Lu'
'Fu, Zhi-Yong'
'Wu, Xin-Tao'

_publ_section_title
;
 [Ph(3)PCH(2)Ph](2)[Zn(3)(tp)(3)Cl(2)] and Ni(3)(tma)(2)(H(2)O)(8): two
 unusual claylike frameworks of metal-polycarboxylate coordination
 polymers (tp = terephthalate, tma = trimesate).
;
_journal_issue 19
_journal_name_full 'Inorganic chemistry'
_journal_page_first 7910
_journal_page_last 7916
_journal_paper_doi 10.1021/ic700882n
_journal_volume 46
_journal_year 2007
_chemical_formula_sum 'C18 H22 Ni3 O20'
_chemical_formula_weight 734.49
_chemical_name_systematic
; 
 ? 
;
_space_group_IT_number 2
_symmetry_cell_setting triclinic
_symmetry_space_group_name_Hall '-P 1'
_symmetry_space_group_name_H-M 'P -1'
_atom_sites_solution_hydrogens geom
_atom_sites_solution_primary direct
_atom_sites_solution_secondary difmap
_audit_creation_method SHELXL-97
_cell_angle_alpha 75.7390(10)
_cell_angle_beta 68.6270(10)
_cell_angle_gamma 65.4220(10)
_cell_formula_units_Z 2
_cell_length_a 10.0431(7)
_cell_length_b 10.0905(7)
_cell_length_c 13.1685(9)
_cell_measurement_temperature 293(2)
_cell_volume 1123.03(13)
_computing_cell_refinement 'Siemens XSCANS'
_computing_data_collection 'Siemens XSCANS'
_computing_data_reduction 'Siemens SHELXTL'
_computing_molecular_graphics 'Siemens SHELXTL'
_computing_publication_material 'Siemens SHELXTL'
_computing_structure_refinement 'SHELXL-97 (Sheldrick, 1997)'
_computing_structure_solution 'SHELXS-97 (Sheldrick, 1990)'
_diffrn_ambient_temperature 293(2)
_diffrn_measured_fraction_theta_full 0.976
_diffrn_measured_fraction_theta_max 0.976
_diffrn_measurement_method '\w scans'
_diffrn_radiation_monochromator graphite
_diffrn_radiation_source 'fine-focus sealed tube'
_diffrn_radiation_type MoK\a
_diffrn_radiation_wavelength 0.71073
_diffrn_reflns_av_R_equivalents 0.0348
_diffrn_reflns_av_sigmaI/netI 0.0769
_diffrn_reflns_limit_h_max 11
_diffrn_reflns_limit_h_min -11
_diffrn_reflns_limit_k_max 10
_diffrn_reflns_limit_k_min -12
_diffrn_reflns_limit_l_max 15
_diffrn_reflns_limit_l_min -15
_diffrn_reflns_number 5794
_diffrn_reflns_theta_full 25.09
_diffrn_reflns_theta_max 25.09
_diffrn_reflns_theta_min 1.67
_exptl_absorpt_coefficient_mu 2.597
_exptl_absorpt_correction_T_max 1.000000
_exptl_absorpt_correction_T_min 0.581136
_exptl_absorpt_correction_type SADABS
_exptl_crystal_colour green
_exptl_crystal_density_diffrn 2.172
_exptl_crystal_density_method 'not measured'
_exptl_crystal_description block
_exptl_crystal_F_000 748
_exptl_crystal_size_max 0.22
_exptl_crystal_size_mid 0.16
_exptl_crystal_size_min 0.10
_refine_diff_density_max 0.796
_refine_diff_density_min -0.848
_refine_diff_density_rms 0.154
_refine_ls_extinction_method none
_refine_ls_goodness_of_fit_ref 1.002
_refine_ls_hydrogen_treatment mixed
_refine_ls_matrix_type full
_refine_ls_number_parameters 373
_refine_ls_number_reflns 3875
_refine_ls_number_restraints 0
_refine_ls_restrained_S_all 1.002
_refine_ls_R_factor_all 0.1004
_refine_ls_R_factor_gt 0.0576
_refine_ls_shift/su_max 0.002
_refine_ls_shift/su_mean 0.000
_refine_ls_structure_factor_coef Fsqd
_refine_ls_weighting_details 'calc w=1/[\s^2^(Fo^2^)+(0.0880P)^2^+3.4800P] where P=(Fo^2^+2Fc^2^)/3'
_refine_ls_weighting_scheme calc
_refine_ls_wR_factor_gt 0.1447
_refine_ls_wR_factor_ref 0.1779
_reflns_number_gt 2454
_reflns_number_total 3875
_reflns_threshold_expression >2sigma(I)
_cod_data_source_file ic700882n-file002.cif
_cod_data_source_block Compound_2a
_cod_depositor_comments
;
The following automatic conversions were performed:

'_symmetry_cell_setting' value 'Triclinic' changed to 'triclinic'
according to
/usr/data/users/saulius/automatic-downloads/retrospective/ACS/lib/dictionaries/cif_core.dic
dictionary named 'cif_core.dic' version 2.4.2 from 2011-04-26.

Automatic conversion script
Id: cif_fix_values 2281 2013-09-26 08:29:07Z andrius 
;
_cod_original_sg_symbol_H-M P-1
_cod_database_code 4339843

loop_
_symmetry_equiv_pos_as_xyz
'x, y, z'
'-x, -y, -z'

loop_
_atom_site_label
_atom_site_type_symbol
_atom_site_fract_x
_atom_site_fract_y
_atom_site_fract_z
_atom_site_U_iso_or_equiv
_atom_site_adp_type
_atom_site_occupancy
_atom_site_symmetry_multiplicity
_atom_site_calc_flag
_atom_site_refinement_flags
Ni1 Ni 0.0000 1.0000 0.0000 0.0144(3) Uani 1 2 d S
Ni2 Ni 0.15237(10) 0.76817(10) 0.22023(8) 0.0172(3) Uani 1 1 d .
Ni3 Ni 0.37374(10) 0.23581(10) 0.27296(8) 0.0162(3) Uani 1 1 d .
Ni4 Ni 0.5000 0.0000 0.5000 0.0137(3) Uani 1 2 d S
O01 O 0.3695(5) 0.0655(5) 0.3951(4) 0.0163(11) Uani 1 1 d .
O02 O 0.3611(6) 0.4064(6) 0.1482(4) 0.0275(13) Uani 1 1 d .
O03 O 0.3214(6) 0.1376(6) 0.1776(5) 0.0261(13) Uani 1 1 d .
O04 O 0.5983(6) 0.1173(6) 0.1900(5) 0.0282(13) Uani 1 1 d .
O1 O 0.1528(5) 0.9348(5) 0.0911(4) 0.0161(11) Uani 1 1 d .
O2 O 0.2200(7) 0.8689(6) 0.3027(5) 0.0365(15) Uani 1 1 d .
O3 O -0.0632(6) 0.8856(6) 0.3172(5) 0.0349(15) Uani 1 1 d .
O4 O 0.1696(7) 0.5960(6) 0.3449(5) 0.0292(14) Uani 1 1 d .
O11 O -0.1131(5) 0.8704(6) 0.1088(4) 0.0210(12) Uani 1 1 d .
O12 O 0.0665(5) 0.6654(6) 0.1591(4) 0.0198(12) Uani 1 1 d .
O13 O 0.0414(6) 0.1860(6) 0.1546(5) 0.0256(13) Uani 1 1 d .
O14 O -0.1344(5) 0.1798(5) 0.0917(4) 0.0199(12) Uani 1 1 d .
O15 O -0.6186(5) 0.6612(6) 0.1423(5) 0.0238(13) Uani 1 1 d .
O16 O -0.5491(6) 0.8436(6) 0.0318(5) 0.0247(13) Uani 1 1 d .
O21 O 0.6156(5) 0.1349(5) 0.4119(4) 0.0211(12) Uani 1 1 d .
O22 O 0.4521(6) 0.3377(6) 0.3430(4) 0.0217(12) Uani 1 1 d .
O23 O 0.4923(6) 0.8156(6) 0.3302(5) 0.0292(14) Uani 1 1 d .
O24 O 0.6564(6) 0.8242(6) 0.4030(4) 0.0220(12) Uani 1 1 d .
O25 O 1.1425(5) 0.3413(6) 0.3476(4) 0.0228(12) Uani 1 1 d .
O26 O 1.0767(6) 0.1563(6) 0.4551(5) 0.0271(14) Uani 1 1 d .
C11 C -0.1355(8) 0.6434(8) 0.1187(5) 0.0120(15) Uani 1 1 d .
C12 C -0.0766(8) 0.4913(8) 0.1329(6) 0.0150(16) Uani 1 1 d .
H12 H 0.0146 0.4426 0.1510 0.018 Uiso 1 1 calc R
C13 C -0.1531(8) 0.4100(8) 0.1203(5) 0.0131(15) Uani 1 1 d .
C14 C -0.2950(8) 0.4851(8) 0.1018(6) 0.0162(16) Uani 1 1 d .
H14 H -0.3480 0.4325 0.0952 0.019 Uiso 1 1 calc R
C15 C -0.3596(8) 0.6377(8) 0.0928(6) 0.0139(15) Uani 1 1 d .
C16 C -0.2756(7) 0.7159(8) 0.0961(6) 0.0161(16) Uani 1 1 d .
H16 H -0.3132 0.8177 0.0832 0.019 Uiso 1 1 calc R
C17 C -0.0533(8) 0.7332(9) 0.1294(6) 0.0181(17) Uani 1 1 d .
C18 C -0.0768(8) 0.2475(8) 0.1240(6) 0.0158(16) Uani 1 1 d .
C19 C -0.5186(8) 0.7207(8) 0.0847(6) 0.0184(17) Uani 1 1 d .
C21 C 0.6534(8) 0.3579(8) 0.3842(6) 0.0166(16) Uani 1 1 d .
C22 C 0.5933(8) 0.5107(8) 0.3703(6) 0.0150(16) Uani 1 1 d .
H22 H 0.4995 0.5602 0.3559 0.018 Uiso 1 1 calc R
C23 C 0.6758(8) 0.5893(8) 0.3783(6) 0.0179(17) Uani 1 1 d .
C24 C 0.8192(8) 0.5165(8) 0.3929(6) 0.0159(16) Uani 1 1 d .
H24 H 0.8739 0.5691 0.3969 0.019 Uiso 1 1 calc R
C25 C 0.8816(8) 0.3646(8) 0.4015(6) 0.0151(16) Uani 1 1 d .
C26 C 0.7968(8) 0.2849(8) 0.4023(6) 0.0183(17) Uani 1 1 d .
H26 H 0.8354 0.1831 0.4149 0.022 Uiso 1 1 calc R
C27 C 0.5658(7) 0.2694(8) 0.3804(6) 0.0146(16) Uani 1 1 d .
C28 C 0.6033(8) 0.7536(8) 0.3686(6) 0.0156(16) Uani 1 1 d .
C29 C 1.0435(8) 0.2803(8) 0.4045(6) 0.0179(17) Uani 1 1 d .

loop_
_atom_site_aniso_label
_atom_site_aniso_U_11
_atom_site_aniso_U_22
_atom_site_aniso_U_33
_atom_site_aniso_U_23
_atom_site_aniso_U_13
_atom_site_aniso_U_12
Ni1 0.0155(7) 0.0101(7) 0.0195(8) -0.0013(5) -0.0081(5) -0.0041(6)
Ni2 0.0180(5) 0.0133(6) 0.0222(6) -0.0010(4) -0.0101(4) -0.0047(4)
Ni3 0.0166(5) 0.0138(6) 0.0200(6) -0.0009(4) -0.0085(4) -0.0050(4)
Ni4 0.0156(7) 0.0099(7) 0.0174(7) -0.0004(5) -0.0079(5) -0.0044(5)
O01 0.021(3) 0.013(3) 0.020(3) 0.003(2) -0.014(2) -0.007(2)
O02 0.037(3) 0.020(3) 0.029(3) 0.000(2) -0.012(3) -0.013(3)
O03 0.026(3) 0.023(3) 0.035(3) -0.006(3) -0.017(3) -0.007(3)
O04 0.027(3) 0.025(3) 0.027(3) -0.007(3) -0.005(2) -0.004(3)
O1 0.013(2) 0.011(3) 0.026(3) -0.004(2) -0.011(2) -0.002(2)
O2 0.046(4) 0.027(4) 0.051(4) -0.009(3) -0.032(3) -0.009(3)
O3 0.027(3) 0.030(4) 0.039(4) -0.010(3) -0.002(3) -0.005(3)
O4 0.046(4) 0.016(3) 0.027(3) 0.003(2) -0.016(3) -0.012(3)
O11 0.019(3) 0.013(3) 0.031(3) 0.003(2) -0.010(2) -0.007(2)
O12 0.024(3) 0.018(3) 0.025(3) 0.002(2) -0.015(2) -0.010(2)
O13 0.023(3) 0.013(3) 0.046(4) -0.006(3) -0.022(3) 0.000(2)
O14 0.019(3) 0.017(3) 0.027(3) -0.005(2) -0.007(2) -0.008(2)
O15 0.012(3) 0.013(3) 0.042(4) 0.001(2) -0.007(2) -0.004(2)
O16 0.021(3) 0.010(3) 0.037(3) 0.004(2) -0.011(2) -0.002(2)
O21 0.016(3) 0.013(3) 0.034(3) 0.003(2) -0.011(2) -0.005(2)
O22 0.021(3) 0.019(3) 0.029(3) 0.001(2) -0.011(2) -0.009(2)
O23 0.031(3) 0.019(3) 0.044(4) -0.010(3) -0.023(3) -0.002(3)
O24 0.020(3) 0.016(3) 0.034(3) -0.010(2) -0.013(2) -0.003(2)
O25 0.016(3) 0.019(3) 0.030(3) 0.000(2) -0.005(2) -0.007(2)
O26 0.015(3) 0.016(3) 0.043(4) 0.010(3) -0.014(2) -0.002(2)
C11 0.019(4) 0.012(4) 0.006(4) -0.002(3) -0.005(3) -0.005(3)
C12 0.009(3) 0.021(4) 0.013(4) -0.003(3) -0.002(3) -0.005(3)
C13 0.019(4) 0.018(4) 0.006(4) -0.003(3) -0.002(3) -0.011(3)
C14 0.016(4) 0.011(4) 0.021(4) -0.007(3) -0.004(3) -0.003(3)
C15 0.013(3) 0.015(4) 0.013(4) -0.005(3) -0.003(3) -0.003(3)
C16 0.012(3) 0.010(4) 0.020(4) -0.003(3) -0.002(3) 0.002(3)
C17 0.017(4) 0.025(5) 0.019(4) -0.006(3) -0.005(3) -0.012(4)
C18 0.020(4) 0.012(4) 0.015(4) -0.003(3) -0.005(3) -0.004(3)
C19 0.014(4) 0.018(5) 0.024(4) -0.010(3) -0.006(3) -0.003(3)
C21 0.018(4) 0.018(4) 0.013(4) 0.001(3) -0.001(3) -0.011(3)
C22 0.016(4) 0.018(4) 0.012(4) -0.009(3) 0.000(3) -0.006(3)
C23 0.015(4) 0.019(4) 0.021(4) -0.002(3) -0.003(3) -0.010(3)
C24 0.014(3) 0.022(4) 0.016(4) -0.003(3) -0.002(3) -0.012(3)
C25 0.022(4) 0.016(4) 0.013(4) 0.004(3) -0.010(3) -0.011(3)
C26 0.017(4) 0.016(4) 0.019(4) 0.003(3) -0.006(3) -0.006(3)
C27 0.013(3) 0.013(4) 0.018(4) -0.005(3) -0.004(3) -0.003(3)
C28 0.014(4) 0.014(4) 0.018(4) -0.005(3) -0.005(3) -0.003(3)
C29 0.012(4) 0.019(5) 0.021(4) -0.008(3) -0.004(3) -0.003(3)

loop_
_atom_type_symbol
_atom_type_description
_atom_type_scat_dispersion_real
_atom_type_scat_dispersion_imag
_atom_type_scat_source
C C 0.0033 0.0016 'International Tables Vol C Tables 4.2.6.8 and 6.1.1.4'
H H 0.0000 0.0000 'International Tables Vol C Tables 4.2.6.8 and 6.1.1.4'
O O 0.0106 0.0060 'International Tables Vol C Tables 4.2.6.8 and 6.1.1.4'
Ni Ni 0.3393 1.1124 'International Tables Vol C Tables 4.2.6.8 and 6.1.1.4'

loop_
_geom_angle_atom_site_label_1
_geom_angle_atom_site_label_2
_geom_angle_atom_site_label_3
_geom_angle
_geom_angle_site_symmetry_1
_geom_angle_site_symmetry_3
O11 Ni1 O11 180.000(1) . 2_575
O11 Ni1 O1 90.02(19) . .
O11 Ni1 O1 89.98(19) 2_575 .
O11 Ni1 O1 89.98(19) . 2_575
O11 Ni1 O1 90.02(19) 2_575 2_575
O1 Ni1 O1 180.000(1) . 2_575
O11 Ni1 O14 87.5(2) . 2_565
O11 Ni1 O14 92.5(2) 2_575 2_565
O1 Ni1 O14 91.76(19) . 2_565
O1 Ni1 O14 88.24(19) 2_575 2_565
O11 Ni1 O14 92.5(2) . 1_565
O11 Ni1 O14 87.5(2) 2_575 1_565
O1 Ni1 O14 88.24(19) . 1_565
O1 Ni1 O14 91.76(19) 2_575 1_565
O14 Ni1 O14 180.000(1) 2_565 1_565
O12 Ni2 O15 97.1(2) . 1_655
O12 Ni2 O4 86.8(2) . .
O15 Ni2 O4 87.8(2) 1_655 .
O12 Ni2 O1 94.73(19) . .
O15 Ni2 O1 88.03(19) 1_655 .
O4 Ni2 O1 175.7(2) . .
O12 Ni2 O3 92.8(2) . .
O15 Ni2 O3 169.6(2) 1_655 .
O4 Ni2 O3 89.6(2) . .
O1 Ni2 O3 94.3(2) . .
O12 Ni2 O2 172.4(2) . .
O15 Ni2 O2 88.3(2) 1_655 .
O4 Ni2 O2 88.2(2) . .
O1 Ni2 O2 90.7(2) . .
O3 Ni2 O2 81.5(2) . .
O01 Ni3 O22 95.9(2) . .
O01 Ni3 O02 174.88(18) . .
O22 Ni3 O02 88.3(2) . .
O01 Ni3 O25 88.4(2) . 1_455
O22 Ni3 O25 96.5(2) . 1_455
O02 Ni3 O25 88.3(2) . 1_455
O01 Ni3 O04 90.8(2) . .
O22 Ni3 O04 89.9(2) . .
O02 Ni3 O04 92.0(2) . .
O25 Ni3 O04 173.6(2) 1_455 .
O01 Ni3 O03 90.7(2) . .
O22 Ni3 O03 170.5(2) . .
O02 Ni3 O03 85.5(2) . .
O25 Ni3 O03 90.5(2) 1_455 .
O04 Ni3 O03 83.2(2) . .
O21 Ni4 O21 180.0(2) . 2_656
O21 Ni4 O01 88.26(19) . 2_656
O21 Ni4 O01 91.74(19) 2_656 2_656
O21 Ni4 O01 91.74(19) . .
O21 Ni4 O01 88.26(19) 2_656 .
O01 Ni4 O01 180.000(1) 2_656 .
O21 Ni4 O24 87.3(2) . 2_666
O21 Ni4 O24 92.7(2) 2_656 2_666
O01 Ni4 O24 88.1(2) 2_656 2_666
O01 Ni4 O24 91.9(2) . 2_666
O21 Ni4 O24 92.7(2) . 1_545
O21 Ni4 O24 87.3(2) 2_656 1_545
O01 Ni4 O24 91.9(2) 2_656 1_545
O01 Ni4 O24 88.1(2) . 1_545
O24 Ni4 O24 180.0(3) 2_666 1_545
Ni3 O01 Ni4 122.8(2) . .
Ni2 O1 Ni1 121.3(2) . .
C17 O11 Ni1 124.7(4) . .
C17 O12 Ni2 121.9(5) . .
C18 O14 Ni1 123.0(4) . 1_545
C19 O15 Ni2 127.0(5) . 1_455
C27 O21 Ni4 129.9(4) . .
C27 O22 Ni3 122.6(5) . .
C28 O24 Ni4 119.2(4) . 1_565
C29 O25 Ni3 126.8(5) . 1_655
C12 C11 C16 119.3(6) . .
C12 C11 C17 121.7(6) . .
C16 C11 C17 119.0(7) . .
C11 C12 C13 120.8(6) . .
C14 C13 C12 118.4(7) . .
C14 C13 C18 122.8(6) . .
C12 C13 C18 118.8(6) . .
C13 C14 C15 121.5(6) . .
C16 C15 C14 118.9(6) . .
C16 C15 C19 118.5(7) . .
C14 C15 C19 122.6(6) . .
C15 C16 C11 120.7(7) . .
O12 C17 O11 126.0(6) . .
O12 C17 C11 117.8(7) . .
O11 C17 C11 116.2(6) . .
O13 C18 O14 124.0(7) . .
O13 C18 C13 118.9(6) . .
O14 C18 C13 117.1(6) . .
O16 C19 O15 124.4(7) . .
O16 C19 C15 119.6(6) . .
O15 C19 C15 115.8(7) . .
C22 C21 C26 119.7(6) . .
C22 C21 C27 121.1(6) . .
C26 C21 C27 119.3(7) . .
C21 C22 C23 119.4(7) . .
C24 C23 C22 120.5(7) . .
C24 C23 C28 121.8(6) . .
C22 C23 C28 117.7(6) . .
C23 C24 C25 119.8(6) . .
C24 C25 C26 120.4(7) . .
C24 C25 C29 122.2(6) . .
C26 C25 C29 117.4(7) . .
C25 C26 C21 119.9(7) . .
O21 C27 O22 126.6(6) . .
O21 C27 C21 116.5(6) . .
O22 C27 C21 116.8(6) . .
O23 C28 O24 122.8(7) . .
O23 C28 C23 119.2(6) . .
O24 C28 C23 118.0(6) . .
O26 C29 O25 123.8(7) . .
O26 C29 C25 119.7(6) . .
O25 C29 C25 116.4(7) . .

loop_
_geom_bond_atom_site_label_1
_geom_bond_atom_site_label_2
_geom_bond_distance
_geom_bond_site_symmetry_2
Ni1 O11 2.044(5) .
Ni1 O11 2.044(5) 2_575
Ni1 O1 2.083(5) .
Ni1 O1 2.083(5) 2_575
Ni1 O14 2.104(5) 2_565
Ni1 O14 2.104(5) 1_565
Ni2 O12 2.032(5) .
Ni2 O15 2.066(5) 1_655
Ni2 O4 2.072(5) .
Ni2 O1 2.076(5) .
Ni2 O3 2.078(6) .
Ni2 O2 2.080(6) .
Ni3 O01 2.048(5) .
Ni3 O22 2.048(5) .
Ni3 O02 2.063(5) .
Ni3 O25 2.071(5) 1_455
Ni3 O04 2.077(6) .
Ni3 O03 2.089(5) .
Ni4 O21 2.025(5) .
Ni4 O21 2.025(5) 2_656
Ni4 O01 2.052(5) 2_656
Ni4 O01 2.052(5) .
Ni4 O24 2.141(5) 2_666
Ni4 O24 2.141(5) 1_545
O11 C17 1.263(9) .
O12 C17 1.263(9) .
O13 C18 1.254(8) .
O14 C18 1.278(8) .
O14 Ni1 2.104(5) 1_545
O15 C19 1.290(8) .
O15 Ni2 2.066(5) 1_455
O16 C19 1.237(9) .
O21 C27 1.255(8) .
O22 C27 1.269(8) .
O23 C28 1.251(9) .
O24 C28 1.284(8) .
O24 Ni4 2.141(5) 1_565
O25 C29 1.291(8) .
O25 Ni3 2.071(5) 1_655
O26 C29 1.234(9) .
C11 C12 1.387(10) .
C11 C16 1.394(10) .
C11 C17 1.514(9) .
C12 C13 1.406(9) .
C13 C14 1.388(10) .
C13 C18 1.490(10) .
C14 C15 1.393(10) .
C15 C16 1.392(10) .
C15 C19 1.494(10) .
C21 C22 1.394(10) .
C21 C26 1.399(10) .
C21 C27 1.510(9) .
C22 C23 1.406(9) .
C23 C24 1.379(10) .
C23 C28 1.502(10) .
C24 C25 1.386(10) .
C25 C26 1.390(9) .
C25 C29 1.500(10) .
